data_7127209
loop_
_publ_author_name
'Schnierle, Marc'
'Blickle, Svenja'
'Filippou, Vasileios'
'Ringenberg, Mark R.'

_publ_section_title
;
 Tetrazine metallation boosts rate and regioselectivity of inverse
 electron demand Diels-Alder (iEDDA) addition of dienophiles.
;
_journal_issue 80
_journal_name_full 'Chemical communications (Cambridge, England)'
_journal_page_first 12033
_journal_page_last 12036
_journal_paper_doi 10.1039/d0cc03805a
_journal_volume 56
_journal_year 2020
_chemical_formula_moiety 'C10 H5 Cl N5 O3 Re, C0.5 H Cl'
_chemical_formula_sum 'C10.5 H6 Cl2 N5 O3 Re'
_chemical_formula_weight 507.308
_space_group_crystal_system monoclinic
_space_group_IT_number 15
_space_group_name_Hall '-C 2yc'
_space_group_name_H-M_alt 'C 1 2/c 1'
_symmetry_Int_Tables_number 15
_atom_sites_solution_primary iterative
_audit_creation_date 2020-03-21
_audit_creation_method
;
Olex2 1.3
(compiled 2020.01.31 svn.r88ba2a32 for OlexSys, GUI svn.r6032)
;
_audit_update_record
;
2020-03-21 deposited with the CCDC.	2020-08-05 downloaded from the CCDC.
;
_cell_angle_alpha 90
_cell_angle_beta 99.720(6)
_cell_angle_gamma 90
_cell_formula_units_Z 8
_cell_length_a 16.0600(8)
_cell_length_b 13.0072(8)
_cell_length_c 13.9753(7)
_cell_measurement_reflns_used 17080
_cell_measurement_temperature 135.01
_cell_measurement_theta_max 66
_cell_measurement_theta_min 5.16
_cell_volume 2877.5(3)
_computing_molecular_graphics 'Olex2 1.3 (Dolomanov et al., 2009)'
_computing_publication_material 'Olex2 1.3 (Dolomanov et al., 2009)'
_computing_structure_refinement 'olex2.refine 1.3 (Bourhis et al., 2015)'
_computing_structure_solution 'olex2.solve 1.3 (Bourhis et al., 2015)'
_diffrn_ambient_temperature 135.01
_diffrn_measured_fraction_theta_full 0.9515
_diffrn_measured_fraction_theta_max 0.9515
_diffrn_measurement_device_type 'Brucker Apex II'
_diffrn_radiation_type 'Cu K\a'
_diffrn_radiation_wavelength 1.54178
_diffrn_reflns_av_R_equivalents 0.0685
_diffrn_reflns_av_unetI/netI 0.0440
_diffrn_reflns_Laue_measured_fraction_full 0.9515
_diffrn_reflns_Laue_measured_fraction_max 0.9515
_diffrn_reflns_limit_h_max 18
_diffrn_reflns_limit_h_min -18
_diffrn_reflns_limit_k_max 15
_diffrn_reflns_limit_k_min -10
_diffrn_reflns_limit_l_max 16
_diffrn_reflns_limit_l_min -16
_diffrn_reflns_number 17080
_diffrn_reflns_point_group_measured_fraction_full 0.9515
_diffrn_reflns_point_group_measured_fraction_max 0.9515
_diffrn_reflns_theta_full 66.3264
_diffrn_reflns_theta_max 66.33
_diffrn_reflns_theta_min 5.16
_exptl_absorpt_coefficient_mu 20.131
_exptl_absorpt_correction_T_max 0.7528
_exptl_absorpt_correction_T_min 0.4520
_exptl_absorpt_correction_type multi-scan
_exptl_absorpt_process_details 'R.H. Blessing, Acta Crystallogr., Sect A 1995, 51, 33-38'
_exptl_crystal_colour 'dark red'
_exptl_crystal_colour_modifier dark
_exptl_crystal_colour_primary red
_exptl_crystal_density_diffrn 2.342
_exptl_crystal_description plate
_exptl_crystal_F_000 1869.829
_exptl_crystal_preparation 'See manuscript'
_exptl_crystal_recrystallization_method 'Slow evaporation of CH2Cl2'
_exptl_crystal_size_max 0.146
_exptl_crystal_size_mid 0.065
_exptl_crystal_size_min 0.029
_refine_diff_density_max 6.2654
_refine_diff_density_min -2.5716
_refine_diff_density_rms 0.4075
_refine_ls_d_res_high 0.8417
_refine_ls_d_res_low 8.5676
_refine_ls_goodness_of_fit_ref 1.0465
_refine_ls_hydrogen_treatment constr
_refine_ls_matrix_type full
_refine_ls_number_constraints 13
_refine_ls_number_parameters 195
_refine_ls_number_reflns 2412
_refine_ls_number_restraints 0
_refine_ls_restrained_S_all 1.0465
_refine_ls_R_factor_all 0.0888
_refine_ls_R_factor_gt 0.0750
_refine_ls_shift/su_max 0.0003
_refine_ls_shift/su_mean 0.0000
_refine_ls_structure_factor_coef Fsqd
_refine_ls_weighting_details 'w=1/[\s^2^(Fo^2^)+(0.1839P)^2^+6.2117P] where P=(Fo^2^+2Fc^2^)/3'
_refine_ls_weighting_scheme calc
_refine_ls_wR_factor_gt 0.1901
_refine_ls_wR_factor_ref 0.2250
_reflns_Friedel_coverage 0.0
_reflns_limit_h_max 18
_reflns_limit_h_min -18
_reflns_limit_k_max 15
_reflns_limit_k_min 0
_reflns_limit_l_max 16
_reflns_limit_l_min 0
_reflns_number_gt 1954
_reflns_number_total 2412
_reflns_threshold_expression I>=2u(I)
_cod_data_source_file d0cc03805a2.cif
_cod_data_source_block ac488
_cod_depositor_comments 'Adding full bibliography for 7127209--7127213.cif.'
_cod_database_code 7127209
_olex2_refinement_description
;
1. Fixed Uiso
 At 1.2 times of:
  All C(H) groups, All C(H,H) groups
2. Others
 Fixed Sof: H11a(0.5) H11b(0.5)
3.a Secondary CH2 refined with riding coordinates:
 C11(H11a,H11b)
3.b Aromatic/amide H refined with riding coordinates:
 C6(H6), C7(H7), C4(H4), C5(H5), C10(H10)
;
_olex2_exptl_crystal_mounting_method cryroloop
_olex2_submission_special_instructions 'No special instructions were received'

loop_
_space_group_symop_id
_space_group_symop_operation_xyz
1 x,y,z
2 -x,y,-z+1/2
3 -x,-y,-z
4 x,-y,z-1/2
5 x+1/2,y+1/2,z
6 -x+1/2,y+1/2,-z+1/2
7 -x+1/2,-y+1/2,-z
8 x+1/2,-y+1/2,z-1/2

loop_
_atom_site_label
_atom_site_type_symbol
_atom_site_fract_x
_atom_site_fract_y
_atom_site_fract_z
_atom_site_U_iso_or_equiv
_atom_site_adp_type
_atom_site_occupancy
_atom_site_site_symmetry_order
_atom_site_refinement_flags_posn
_atom_site_refinement_flags_adp
_atom_site_refinement_flags_occupancy
Re1 Re 0.82619(3) 0.47112(4) 0.81074(3) 0.0411(4) Uani 1.000000 1 . . .
Cl1 Cl 0.7245(2) 0.6166(2) 0.7968(2) 0.0468(7) Uani 1.000000 1 . . .
Cl2 Cl 0.4942(4) 0.5240(3) 0.8532(5) 0.0907(17) Uani 1.000000 1 . . .
O3 O 0.9551(7) 0.2980(8) 0.8373(8) 0.059(3) Uani 1.000000 1 . . .
N1 N 0.7368(6) 0.3952(8) 0.8897(7) 0.041(2) Uani 1.000000 1 . . .
O2 O 0.9345(7) 0.5843(8) 0.9831(8) 0.065(3) Uani 1.000000 1 . . .
C8 C 0.6714(8) 0.3459(8) 0.8349(8) 0.037(3) Uani 1.000000 1 . . .
N5 N 0.6095(7) 0.3024(9) 0.6687(9) 0.051(3) Uani 1.000000 1 . . .
C9 C 0.6727(7) 0.3464(9) 0.7311(9) 0.041(3) Uani 1.000000 1 . . .
N2 N 0.7396(7) 0.3958(8) 0.7019(7) 0.042(2) Uani 1.000000 1 . . .
C3 C 0.9032(9) 0.3628(10) 0.8251(8) 0.046(3) Uani 1.000000 1 . . .
N3 N 0.7434(8) 0.3953(9) 0.6073(8) 0.052(3) Uani 1.000000 1 . . .
N4 N 0.6114(8) 0.3039(9) 0.5747(8) 0.054(3) Uani 1.000000 1 . . .
C6 C 0.6077(9) 0.3046(11) 0.9727(10) 0.050(3) Uani 1.000000 1 . . .
H6 H 0.5632(9) 0.2759(11) 1.0009(10) 0.060(4) Uiso 1.000000 1 R . .
C7 C 0.6065(9) 0.3013(11) 0.8729(10) 0.053(3) Uani 1.000000 1 . . .
H7 H 0.5613(9) 0.2686(11) 0.8314(10) 0.064(4) Uiso 1.000000 1 R . .
C1 C 0.8880(10) 0.5324(9) 0.7218(11) 0.046(3) Uani 1.000000 1 . . .
C2 C 0.8951(9) 0.5415(11) 0.9189(13) 0.054(4) Uani 1.000000 1 . . .
C4 C 0.7392(9) 0.3958(10) 0.9859(9) 0.047(3) Uani 1.000000 1 . . .
H4 H 0.7856(9) 0.4280(10) 1.0257(9) 0.056(4) Uiso 1.000000 1 R . .
C5 C 0.6771(10) 0.3519(13) 1.0295(10) 0.058(4) Uani 1.000000 1 . . .
H5 H 0.6815(10) 0.3537(13) 1.0981(10) 0.070(4) Uiso 1.000000 1 R . .
C11 C 0.5 0.5986(14) 0.75 0.069(6) Uani 1.000000 2 S T P
H11a H 0.550431993144 0.6435(14) 0.763398725335 0.082(8) Uiso 0.500000 1 R . .
H11b H 0.449568006856 0.6435(14) 0.736601274665 0.082(8) Uiso 0.500000 1 R . .
O1 O 0.9261(6) 0.5680(8) 0.6650(7) 0.055(2) Uani 1.000000 1 . . .
C10 C 0.6793(9) 0.3494(11) 0.5492(10) 0.050(3) Uani 1.000000 1 . . .
H10 H 0.6823(9) 0.3489(11) 0.4819(10) 0.060(4) Uiso 1.000000 1 R . .

loop_
_atom_site_aniso_label
_atom_site_aniso_U_11
_atom_site_aniso_U_22
_atom_site_aniso_U_33
_atom_site_aniso_U_12
_atom_site_aniso_U_13
_atom_site_aniso_U_23
Re1 0.0427(5) 0.0557(5) 0.0243(5) 0.0010(2) 0.0041(3) -0.00036(19)
Cl1 0.0459(16) 0.0622(17) 0.0309(15) 0.0032(13) 0.0023(12) 0.0015(12)
Cl2 0.086(4) 0.073(3) 0.116(5) 0.004(2) 0.027(3) 0.022(2)
O3 0.072(7) 0.069(6) 0.041(5) 0.013(6) 0.017(5) 0.001(5)
N1 0.044(6) 0.057(6) 0.024(5) -0.001(4) 0.009(4) -0.007(4)
O2 0.065(6) 0.073(6) 0.052(6) 0.001(5) -0.006(5) -0.014(5)
C8 0.053(7) 0.039(6) 0.022(6) 0.004(5) 0.010(5) -0.001(5)
N5 0.056(7) 0.054(6) 0.043(7) 0.005(5) 0.008(5) 0.009(5)
C9 0.038(6) 0.052(6) 0.030(7) 0.010(5) -0.002(5) 0.002(5)
N2 0.050(6) 0.059(6) 0.019(5) 0.003(5) 0.008(4) 0.003(4)
C3 0.064(8) 0.061(7) 0.014(5) 0.019(7) 0.007(5) 0.003(5)
N3 0.067(7) 0.062(6) 0.026(5) 0.003(5) 0.009(5) 0.009(5)
N4 0.065(7) 0.062(6) 0.036(6) -0.006(6) 0.007(5) -0.005(5)
C6 0.052(8) 0.068(8) 0.033(7) 0.007(6) 0.012(6) 0.013(6)
C7 0.054(8) 0.072(8) 0.033(7) -0.004(7) 0.007(6) 0.010(6)
C1 0.048(8) 0.049(7) 0.038(8) 0.008(5) -0.004(7) 0.001(5)
C2 0.037(7) 0.065(8) 0.060(10) 0.008(6) 0.010(7) 0.008(7)
C4 0.060(8) 0.056(7) 0.025(6) 0.010(6) 0.012(6) -0.000(5)
C5 0.064(9) 0.086(10) 0.031(7) 0.018(8) 0.025(7) 0.005(7)
C11 0.062(13) 0.039(9) 0.10(2) -0.000000 0.007(13) 0.000000
O1 0.046(5) 0.079(6) 0.038(5) -0.009(5) 0.003(4) 0.007(5)
C10 0.064(9) 0.057(8) 0.027(6) -0.005(7) -0.000(6) -0.006(6)

loop_
_atom_type_symbol
_atom_type_scat_dispersion_real
_atom_type_scat_dispersion_imag
_atom_type_scat_Cromer_Mann_a1
_atom_type_scat_Cromer_Mann_a2
_atom_type_scat_Cromer_Mann_a3
_atom_type_scat_Cromer_Mann_a4
_atom_type_scat_Cromer_Mann_b1
_atom_type_scat_Cromer_Mann_b2
_atom_type_scat_Cromer_Mann_b3
_atom_type_scat_Cromer_Mann_b4
_atom_type_scat_Cromer_Mann_c
_atom_type_scat_source
_atom_type_scat_dispersion_source
C 0.01920 0.00962 2.31000 1.02000 1.58860 0.86500 20.84390 10.20750 0.56870 51.65120 0.215599998832 'International Tables Volume C Table 6.1.1.4 (pp. 500-502)' 'Henke, Gullikson and Davis, At. Data and Nucl. Data Tables, 1993, 54, 2'
Cl 0.36842 0.69938 11.46040 7.19640 6.25560 1.64550 0.01040 1.16620 18.51940 47.77840 -9.55739974976 'International Tables Volume C Table 6.1.1.4 (pp. 500-502)' 'Henke, Gullikson and Davis, At. Data and Nucl. Data Tables, 1993, 54, 2'
H 0.00000 0.00000 0.49300 0.32291 0.14019 0.04081 10.51090 26.12570 3.14236 57.79970 0.0030380000826 'International Tables Volume C Table 6.1.1.4 (pp. 500-502)' 'Henke, Gullikson and Davis, At. Data and Nucl. Data Tables, 1993, 54, 2'
O 0.05239 0.03376 3.04850 2.28680 1.54630 0.86700 13.27710 5.70110 0.32390 32.90890 0.250800013542 'International Tables Volume C Table 6.1.1.4 (pp. 500-502)' 'Henke, Gullikson and Davis, At. Data and Nucl. Data Tables, 1993, 54, 2'
N 0.03256 0.01839 12.21260 3.13220 2.01250 1.16630 0.00570 9.89330 28.99750 0.58260 -11.5290002823 'International Tables Volume C Table 6.1.1.4 (pp. 500-502)' 'Henke, Gullikson and Davis, At. Data and Nucl. Data Tables, 1993, 54, 2'
Re -4.73661 6.09050 28.76210 15.71890 14.55640 5.44174 1.67191 9.09227 0.35050 52.08610 10.4720001221 'International Tables Volume C Table 6.1.1.4 (pp. 500-502)' 'Henke, Gullikson and Davis, At. Data and Nucl. Data Tables, 1993, 54, 2'

loop_
_geom_angle_atom_site_label_1
_geom_angle_atom_site_label_2
_geom_angle_atom_site_label_3
_geom_angle
_geom_angle_site_symmetry_1
_geom_angle_site_symmetry_3
_geom_angle_publ_flag
N1 Re1 Cl1 84.5(3) . . ?
N2 Re1 Cl1 87.3(3) . . ?
N2 Re1 N1 75.3(4) . . ?
C3 Re1 Cl1 178.3(3) . . ?
C3 Re1 N1 94.8(5) . . ?
C3 Re1 N2 94.1(5) . . ?
C1 Re1 Cl1 92.2(4) . . ?
C1 Re1 N1 169.3(5) . . ?
C1 Re1 N2 94.4(5) . . ?
C1 Re1 C3 88.7(5) . . ?
C2 Re1 Cl1 89.0(4) . . ?
C2 Re1 N1 99.0(5) . . ?
C2 Re1 N2 173.5(5) . . ?
C2 Re1 C3 89.5(6) . . ?
C2 Re1 C1 91.1(6) . . ?
C8 N1 Re1 116.2(8) . . ?
C4 N1 Re1 126.4(9) . . ?
C4 N1 C8 117.3(11) . . ?
C9 C8 N1 114.9(10) . . ?
C7 C8 N1 123.3(11) . . ?
C7 C8 C9 121.7(12) . . ?
N4 N5 C9 119.7(12) . . ?
N5 C9 C8 120.5(11) . . ?
N2 C9 C8 116.2(11) . . ?
N2 C9 N5 123.3(12) . . ?
C9 N2 Re1 117.1(8) . . ?
N3 N2 Re1 125.4(9) . . ?
N3 N2 C9 117.5(11) . . ?
O3 C3 Re1 176.2(12) . . ?
C10 N3 N2 116.4(12) . . ?
C10 N4 N5 115.3(12) . . ?
C7 C6 H6 121.4(9) . . ?
C5 C6 H6 121.4(8) . . ?
C5 C6 C7 117.3(13) . . ?
C6 C7 C8 119.4(13) . . ?
H7 C7 C8 120.3(8) . . ?
H7 C7 C6 120.3(9) . . ?
O1 C1 Re1 178.1(11) . . ?
O2 C2 Re1 178.7(13) . . ?
H4 C4 N1 118.6(8) . . ?
C5 C4 N1 122.9(14) . . ?
C5 C4 H4 118.6(9) . . ?
C4 C5 C6 119.9(13) . . ?
H5 C5 C6 120.1(8) . . ?
H5 C5 C4 120.1(9) . . ?
Cl2 C11 Cl2 112.8(11) . 2_656 ?
H11a C11 Cl2 109.0(3) 2_656 2_656 ?
H11a C11 Cl2 109.0(3) . 2_656 ?
H11a C11 Cl2 109.0(3) 2_656 . ?
H11a C11 Cl2 109.0(3) . . ?
H11a C11 H11a 107.8 2_656 . ?
H11b C11 Cl2 109.0(3) 2_656 . ?
H11b C11 Cl2 109.0(3) 2_656 2_656 ?
H11b C11 Cl2 109.0(3) . . ?
H11b C11 Cl2 109.0(3) . 2_656 ?
H11b C11 H11a 107.799399147(15) 2_656 2_656 ?
H11b C11 H11a 0.0 2_656 . ?
H11b C11 H11a 107.8 . . ?
H11b C11 H11a 0.0 . 2_656 ?
H11b C11 H11b 107.8 . 2_656 ?
H11b H11a C11 126.10(5) 2_656 . ?
H11a H11b C11 53.90(5) 2_656 2_656 ?
N4 C10 N3 127.7(13) . . ?
H10 C10 N3 116.1(8) . . ?
H10 C10 N4 116.1(8) . . ?

loop_
_geom_bond_atom_site_label_1
_geom_bond_atom_site_label_2
_geom_bond_distance
_geom_bond_site_symmetry_2
_geom_bond_publ_flag
Re1 Cl1 2.486(3) . ?
Re1 N1 2.188(10) . ?
Re1 N2 2.120(11) . ?
Re1 C3 1.863(13) . ?
Re1 C1 1.892(17) . ?
Re1 C2 1.945(18) . ?
Cl2 C11 1.754(12) 2_656 ?
O3 C3 1.178(16) . ?
N1 C8 1.352(16) . ?
N1 C4 1.339(16) . ?
O2 C2 1.15(2) . ?
C8 C9 1.455(17) . ?
C8 C7 1.374(18) . ?
N5 C9 1.349(17) . ?
N5 N4 1.320(16) . ?
C9 N2 1.372(17) . ?
N2 N3 1.334(15) . ?
N3 C10 1.339(18) . ?
N4 C10 1.341(19) . ?
C6 H6 0.9500 . ?
C6 C7 1.392(19) . ?
C6 C5 1.40(2) . ?
C7 H7 0.9500 . ?
C1 O1 1.176(18) . ?
C4 H4 0.9500 . ?
C4 C5 1.38(2) . ?
C5 H5 0.9500 . ?
C11 H11a 0.9900 . ?
C11 H11a 0.9900 2_656 ?
C11 H11b 0.9900 2_656 ?
C11 H11b 0.9900 . ?
H11a H11b 0.0000 2_656 ?
C10 H10 0.9500 . ?

loop_
_geom_torsion_atom_site_label_1
_geom_torsion_atom_site_label_2
_geom_torsion_atom_site_label_3
_geom_torsion_atom_site_label_4
_geom_torsion
_geom_torsion_site_symmetry_1
_geom_torsion_site_symmetry_2
_geom_torsion_site_symmetry_3
_geom_torsion_site_symmetry_4
_geom_torsion_publ_flag
Re1 N1 C8 C9 3.0(9) . . . . ?
Re1 N1 C8 C7 -174.9(9) . . . . ?
Re1 N1 C4 C5 175.4(11) . . . . ?
Re1 N2 C9 C8 -3.5(9) . . . . ?
Re1 N2 C9 N5 174.7(8) . . . . ?
Re1 N2 N3 C10 -175.4(11) . . . . ?
N1 C8 C9 N5 -178.0(10) . . . . ?
N1 C8 C9 N2 0.2(12) . . . . ?
N1 C8 C7 C6 -1.1(14) . . . . ?
N1 C4 C5 C6 -0.4(15) . . . . ?
C8 C9 N5 N4 179.7(11) . . . . ?
C8 C9 N2 N3 178.4(10) . . . . ?
C8 C7 C6 C5 -1.5(15) . . . . ?
N5 C9 N2 N3 -3.4(14) . . . . ?
N5 N4 C10 N3 -2.0(15) . . . . ?
C9 N2 N3 C10 2.4(13) . . . . ?
N2 N3 C10 N4 0.2(14) . . . . ?
